data_9007143
loop_
_publ_author_name
'Reece, J. J.'
'Redfern, S. A. T.'
'Welch, M. D.'
'Henderson, C. M. B.'
'McCammon, C. A.'

_publ_section_title
;
 Temperature-dependent Fe-Mn order-disorder behaviour in amphiboles
 Sample: BM40798, T = 450 C
 Locality: Langban, Sweden
;
_journal_name_full 'Physics and Chemistry of Minerals'
_journal_page_first 562
_journal_page_last 570
_journal_paper_doi 10.1007/s00269-002-0267-1
_journal_volume 29
_journal_year 2002
_chemical_formula_sum 'Ca0.1 Fe3.937 H2 Mg1.25 Mn1.901 O24 Si7.812'
_chemical_name_mineral Manganogrunerite
_space_group_IT_number 12
_symmetry_space_group_name_Hall '-C 2y'
_symmetry_space_group_name_H-M 'C 1 2/m 1'
_cell_angle_alpha 90
_cell_angle_beta 101.9463
_cell_angle_gamma 90
_cell_length_a 9.67514
_cell_length_b 18.3750
_cell_length_c 5.34480
_cell_formula_units_Z 2
_cell_volume 929.623
_diffrn_ambient_temperature 723.15
_exptl_crystal_density_diffrn 3.444
_cod_original_formula_sum 'Mn1.901 Fe3.937 Mg1.25 Ca.1 Si7.812 H2 O24'
_cod_database_code 9007143

loop_
_symmetry_equiv_pos_as_xyz
x,y,z
1/2+x,1/2+y,z
x,-y,z
1/2+x,1/2-y,z
-x,y,-z
1/2-x,1/2+y,-z
-x,-y,-z
1/2-x,1/2-y,-z

loop_
_atom_site_label
_atom_site_fract_x
_atom_site_fract_y
_atom_site_fract_z
_atom_site_occupancy
_atom_site_U_iso_or_equiv
MnM1 0.00000 0.08810 0.50000 0.17500 0.01393
FeM1 0.00000 0.08810 0.50000 0.65800 0.01393
MgM1 0.00000 0.08810 0.50000 0.16700 0.01393
MnM2 0.00000 0.17980 0.00000 0.22000 0.00595
FeM2 0.00000 0.17980 0.00000 0.40100 0.00595
MgM2 0.00000 0.17980 0.00000 0.37900 0.00595
MnM3 0.00000 0.00000 0.00000 0.10700 0.03293
FeM3 0.00000 0.00000 0.00000 0.73500 0.03293
MgM3 0.00000 0.00000 0.00000 0.15800 0.03293
MnM4 0.00000 0.25620 0.50000 0.50200 0.04939
CaM4 0.00000 0.25620 0.50000 0.05000 0.04939
FeM4 0.00000 0.25620 0.50000 0.44800 0.04939
SiT1 0.28220 0.08420 0.26690 0.95300 0.01406
FeT1 0.28220 0.08420 0.26690 0.04700 0.01406
SiT2 0.30100 0.16580 0.78570 1.00000 0.01317
H1 0.19840 0.00000 0.70100 1.00000 0.14058
O1 0.11240 0.08850 0.20750 1.00000 0.01634
O2 0.12470 0.17380 0.71170 1.00000 0.01824
O3 0.11470 0.00000 0.71490 1.00000 0.01330
O4 0.37620 0.24030 0.76750 1.00000 0.02229
O5 0.34660 0.12740 0.05500 1.00000 0.02153
O6 0.34690 0.12070 0.55300 1.00000 0.02267
O7 0.33530 0.00000 0.27020 1.00000 0.02039
